data_7012460
loop_
_publ_author_name
'Bashall, Alan'
'Garc\'ia, Felipe'
'Hopkins, Alexander A.'
'Wood, Jody A.'
'McPartlin, Mary'
'Woods, Anthony D.'
'Wright, Dominic S.'

_publ_section_title
;
 Reactions of metallated cyclohexyl phosphine (CyPHM) with As(NMe2)3;
 synthesis of [(CyP)4As]-- anions (M = Li or Na, Cy = cyclohexyl)
;
_journal_issue 6
_journal_name_full 'Dalton Transactions'
_journal_page_first 1143
_journal_paper_doi 10.1039/b211037g
_journal_year 2003
_chemical_formula_sum 'C30 H60 As N2 Na P4'
_chemical_formula_weight 670.59
_chemical_name_systematic
; 
? 
;
_space_group_IT_number 14
_symmetry_cell_setting monoclinic
_symmetry_space_group_name_Hall '-P 2yn'
_symmetry_space_group_name_H-M 'P 1 21/n 1'
_atom_sites_solution_hydrogens geom
_atom_sites_solution_primary direct
_atom_sites_solution_secondary difmap
_audit_creation_method SHELXL
_cell_angle_alpha 90.00
_cell_angle_beta 92.037(2)
_cell_angle_gamma 90.00
_cell_formula_units_Z 4
_cell_length_a 10.8971(3)
_cell_length_b 17.5762(6)
_cell_length_c 19.5359(7)
_cell_measurement_temperature 180(2)
_cell_volume 3739.3(2)
_computing_cell_refinement maXus
_computing_data_collection maXus
_computing_data_reduction maXus
_computing_molecular_graphics 'Bruker SHELXTL'
_computing_publication_material 'Bruker SHELXTL'
_computing_structure_refinement 'SHELXL-93 (Sheldrick, 1993)'
_computing_structure_solution teXsan
_diffrn_ambient_temperature 180(2)
_diffrn_measurement_device NoniusKappaCCD
_diffrn_measurement_method CCD
_diffrn_radiation_monochromator graphite
_diffrn_radiation_source 'fine-focus sealed tube'
_diffrn_radiation_type MoK\a
_diffrn_radiation_wavelength 0.71069
_diffrn_reflns_av_R_equivalents 0.0731
_diffrn_reflns_av_sigmaI/netI 0.0718
_diffrn_reflns_limit_h_max 12
_diffrn_reflns_limit_h_min 0
_diffrn_reflns_limit_k_max 20
_diffrn_reflns_limit_k_min -20
_diffrn_reflns_limit_l_max 23
_diffrn_reflns_limit_l_min -23
_diffrn_reflns_number 18697
_diffrn_reflns_theta_max 25.01
_diffrn_reflns_theta_min 1.56
_exptl_absorpt_coefficient_mu 1.112
_exptl_absorpt_correction_T_max 1.078
_exptl_absorpt_correction_T_min 0.927
_exptl_absorpt_correction_type multi-scan
_exptl_absorpt_process_details
;
multi-scan from symmetry-related measurements Sortav (Blessing 1995)
;
_exptl_crystal_colour yellow
_exptl_crystal_density_diffrn 1.191
_exptl_crystal_F_000 1432
_exptl_crystal_size_max 0.14
_exptl_crystal_size_mid 0.12
_exptl_crystal_size_min 0.07
_refine_diff_density_max 0.341
_refine_diff_density_min -0.281
_refine_diff_density_rms 0.054
_refine_ls_extinction_method none
_refine_ls_goodness_of_fit_all 1.022
_refine_ls_goodness_of_fit_obs 1.065
_refine_ls_matrix_type full
_refine_ls_number_parameters 347
_refine_ls_number_reflns 6514
_refine_ls_number_restraints 0
_refine_ls_restrained_S_all 2.192
_refine_ls_restrained_S_obs 1.065
_refine_ls_R_factor_all 0.0651
_refine_ls_R_factor_obs 0.0387
_refine_ls_shift/esd_max -0.001
_refine_ls_shift/esd_mean 0.000
_refine_ls_structure_factor_coef Fsqd
_refine_ls_weighting_details 'w=1/[\s^2^(Fo^2^)+(0.0003P)^2^+1.6959P] where P=(Fo^2^+2Fc^2^)/3'
_refine_ls_weighting_scheme calc
_refine_ls_wR_factor_all 0.1682
_refine_ls_wR_factor_obs 0.0706
_reflns_number_observed 4939
_reflns_number_total 6530
_reflns_observed_criterion >2sigma(I)
_cod_data_source_file b211037g.txt
_cod_data_source_block dw0014
_cod_depositor_comments
;
The following automatic conversions were performed:
'_symmetry_cell_setting' value 'Monoclinic' changed to 'monoclinic'
according to '/home/saulius/struct/CIF-dictionaries/cif_core.dic'
dictionary named 'cif_core.dic' version 2.4.1 from
2010-06-29.

'_exptl_absorpt_correction_type' value 'multiscan' changed to
'multi-scan' according to
'/home/saulius/struct/CIF-dictionaries/cif_core.dic' dictionary named
'cif_core.dic' version 2.4.1 from 2010-06-29.

Automatic conversion script
Id: cif_fix_enum 1527 2010-12-29 10:47:43Z saulius 

The following automatic conversions were performed:

'_refine_ls_weighting_scheme' value 'calc
w=1/[\s^2^(Fo^2^)+(0.0003P)^2^+1.6959P] where P=(Fo^2^+2Fc^2^)/3' was
changed to 'calc'. New tag '_refine_ls_weighting_details' was
created. The value of the new tag was set to
'w=1/[\s^2^(Fo^2^)+(0.0003P)^2^+1.6959P] where P=(Fo^2^+2Fc^2^)/3'.

Automatic conversion script
Id: cif_fix_values 3143 2015-03-26 13:38:13Z robertas 
;
_cod_original_sg_symbol_H-M P2(1)/n
_cod_database_code 7012460

loop_
_symmetry_equiv_pos_as_xyz
'x, y, z'
'-x+1/2, y+1/2, -z+1/2'
'-x, -y, -z'
'x-1/2, -y-1/2, z-1/2'

loop_
_atom_site_aniso_label
_atom_site_aniso_U_11
_atom_site_aniso_U_22
_atom_site_aniso_U_33
_atom_site_aniso_U_23
_atom_site_aniso_U_13
_atom_site_aniso_U_12
As1 0.0416(2) 0.0333(2) 0.0336(2) 0.00600(13) 0.00159(13) -0.00667(13)
P1 0.0395(4) 0.0340(4) 0.0350(4) -0.0002(3) 0.0082(3) -0.0055(3)
P2 0.0372(4) 0.0327(4) 0.0353(4) 0.0017(3) 0.0035(3) -0.0008(3)
P3 0.0386(4) 0.0336(4) 0.0269(4) 0.0021(3) 0.0041(3) -0.0023(3)
P4 0.0354(4) 0.0305(4) 0.0296(4) -0.0003(3) 0.0022(3) -0.0023(3)
Na1 0.0499(7) 0.0381(6) 0.0444(7) -0.0064(5) 0.0129(6) -0.0032(5)
N1 0.0431(14) 0.0485(15) 0.047(2) 0.0023(12) 0.0112(12) 0.0020(12)
N2 0.059(2) 0.0483(15) 0.043(2) -0.0101(13) 0.0123(13) -0.0110(13)
C1 0.052(2) 0.114(3) 0.078(3) 0.025(2) 0.005(2) -0.003(2)
C2 0.068(2) 0.060(2) 0.055(2) 0.002(2) 0.014(2) -0.008(2)
C3 0.081(3) 0.059(2) 0.077(3) 0.005(2) 0.034(2) -0.006(2)
C4 0.098(3) 0.121(4) 0.084(3) -0.015(3) -0.019(3) -0.036(3)
C5 0.071(2) 0.046(2) 0.105(3) 0.007(2) 0.054(2) 0.014(2)
C6 0.113(3) 0.049(2) 0.072(3) -0.027(2) 0.047(2) -0.023(2)
C11 0.0367(15) 0.037(2) 0.045(2) -0.0048(14) 0.0089(13) -0.0048(13)
C12 0.045(2) 0.045(2) 0.071(2) 0.009(2) -0.006(2) -0.005(2)
C13 0.051(2) 0.067(2) 0.070(2) 0.003(2) -0.012(2) -0.010(2)
C14 0.043(2) 0.063(2) 0.069(2) -0.004(2) -0.001(2) -0.017(2)
C15 0.060(2) 0.045(2) 0.125(4) 0.007(2) -0.015(2) -0.018(2)
C16 0.050(2) 0.052(2) 0.089(3) 0.024(2) -0.017(2) -0.014(2)
C21 0.0368(15) 0.0316(14) 0.039(2) -0.0008(13) 0.0012(13) 0.0031(13)
C22 0.042(2) 0.041(2) 0.068(2) -0.007(2) 0.010(2) 0.0031(14)
C23 0.056(2) 0.045(2) 0.074(2) -0.014(2) 0.010(2) 0.009(2)
C24 0.071(2) 0.034(2) 0.086(3) -0.011(2) -0.001(2) 0.003(2)
C25 0.060(2) 0.038(2) 0.082(3) -0.001(2) 0.004(2) -0.010(2)
C26 0.051(2) 0.038(2) 0.057(2) 0.0029(15) 0.006(2) -0.0023(14)
C31 0.042(2) 0.0323(14) 0.027(2) 0.0000(12) 0.0007(12) -0.0039(13)
C32 0.075(2) 0.053(2) 0.041(2) -0.0080(15) -0.021(2) 0.008(2)
C33 0.082(2) 0.065(2) 0.055(2) -0.011(2) -0.033(2) 0.006(2)
C34 0.104(3) 0.049(2) 0.036(2) -0.011(2) -0.003(2) -0.012(2)
C35 0.069(2) 0.059(2) 0.055(2) -0.026(2) -0.001(2) 0.002(2)
C36 0.054(2) 0.053(2) 0.047(2) -0.014(2) 0.009(2) -0.003(2)
C41 0.0317(14) 0.0299(14) 0.034(2) -0.0033(12) 0.0038(12) -0.0006(12)
C42 0.037(2) 0.043(2) 0.043(2) 0.0070(14) 0.0021(14) -0.0045(14)
C43 0.052(2) 0.044(2) 0.065(2) 0.003(2) 0.004(2) -0.015(2)
C44 0.043(2) 0.053(2) 0.062(2) -0.013(2) -0.004(2) -0.015(2)
C45 0.045(2) 0.055(2) 0.046(2) -0.007(2) -0.0082(15) -0.005(2)
C46 0.040(2) 0.041(2) 0.038(2) 0.0014(13) -0.0014(13) -0.0036(13)

loop_
_atom_site_label
_atom_site_type_symbol
_atom_site_fract_x
_atom_site_fract_y
_atom_site_fract_z
_atom_site_U_iso_or_equiv
_atom_site_thermal_displace_type
_atom_site_occupancy
_atom_site_calc_flag
_atom_site_refinement_flags
_atom_site_disorder_group
As1 As 0.04715(3) 0.073795(15) 0.926468(14) 0.03615(10) Uani 1 d . .
P1 P -0.13051(6) 0.14347(4) 0.90381(4) 0.0360(2) Uani 1 d . .
P2 P -0.08574(6) 0.22751(4) 0.82578(4) 0.0350(2) Uani 1 d . .
P3 P 0.09035(6) 0.19341(4) 0.78284(3) 0.0329(2) Uani 1 d . .
P4 P 0.19282(6) 0.12940(4) 0.86200(4) 0.0318(2) Uani 1 d . .
Na1 Na -0.01890(10) 0.09521(6) 1.07075(6) 0.0439(3) Uani 1 d . .
N1 N -0.2020(2) 0.13745(13) 1.12569(12) 0.0460(6) Uani 1 d . .
N2 N 0.0376(2) 0.21781(13) 1.12914(13) 0.0498(6) Uani 1 d . .
C1 C -0.3140(3) 0.1206(2) 1.0849(2) 0.0811(12) Uani 1 d . .
H1A H -0.3210(12) 0.0655(3) 1.0780(11) 0.122 Uiso 1 calc R .
H1B H -0.3105(11) 0.1459(12) 1.0403(5) 0.122 Uiso 1 calc R .
H1C H -0.3855(3) 0.1390(13) 1.1090(6) 0.122 Uiso 1 calc R .
C2 C -0.2074(3) 0.0960(2) 1.1905(2) 0.0606(9) Uani 1 d . .
H2A H -0.2230(19) 0.0420(3) 1.1812(2) 0.091 Uiso 1 calc R .
H2B H -0.2737(12) 0.1167(8) 1.2175(5) 0.091 Uiso 1 calc R .
H2C H -0.1290(7) 0.1015(10) 1.2162(5) 0.091 Uiso 1 calc R .
C3 C 0.0478(3) 0.2675(2) 1.0698(2) 0.0718(11) Uani 1 d . .
H3A H 0.1165(12) 0.2508(7) 1.0425(6) 0.086 Uiso 1 calc R .
H3B H 0.0622(18) 0.3199(3) 1.0852(2) 0.086 Uiso 1 calc R .
H3C H -0.0285(8) 0.2653(9) 1.0417(6) 0.086 Uiso 1 calc R .
C4 C 0.1522(4) 0.2215(3) 1.1708(2) 0.1018(14) Uani 1 d . .
H4A H 0.1453(11) 0.1890(14) 1.2112(8) 0.153 Uiso 1 calc R .
H4B H 0.1673(15) 0.2741(4) 1.1853(13) 0.153 Uiso 1 calc R .
H4C H 0.2204(6) 0.2038(16) 1.1436(5) 0.153 Uiso 1 calc R .
C5 C -0.1885(3) 0.2187(2) 1.1375(2) 0.0728(11) Uani 1 d . .
H5A H -0.2543(3) 0.2358(2) 1.1676(2) 0.087 Uiso 1 calc R .
H5B H -0.1996(3) 0.2456(2) 1.0933(2) 0.087 Uiso 1 calc R .
C6 C -0.0665(4) 0.2403(2) 1.1697(2) 0.0771(12) Uani 1 d . .
H6A H -0.0643(4) 0.2962(2) 1.1763(2) 0.093 Uiso 1 calc R .
H6B H -0.0579(4) 0.2163(2) 1.2154(2) 0.093 Uiso 1 calc R .
C11 C -0.2338(2) 0.07975(15) 0.85023(15) 0.0396(7) Uani 1 d . .
H11 H -0.1892(2) 0.06250(15) 0.80916(15) 0.048 Uiso 1 calc R .
C12 C -0.3498(3) 0.1225(2) 0.8267(2) 0.0542(8) Uani 1 d . .
H12A H -0.3920(3) 0.1415(2) 0.8674(2) 0.065 Uiso 1 calc R .
H12B H -0.3267(3) 0.1669(2) 0.7989(2) 0.065 Uiso 1 calc R .
C13 C -0.4379(3) 0.0722(2) 0.7845(2) 0.0629(9) Uani 1 d . .
H13A H -0.5130(3) 0.1014(2) 0.7718(2) 0.075 Uiso 1 calc R .
H13B H -0.3986(3) 0.0566(2) 0.7418(2) 0.075 Uiso 1 calc R .
C14 C -0.4722(3) 0.0024(2) 0.8246(2) 0.0582(9) Uani 1 d . .
H14A H -0.5197(3) 0.0178(2) 0.8646(2) 0.070 Uiso 1 calc R .
H14B H -0.5249(3) -0.0311(2) 0.7953(2) 0.070 Uiso 1 calc R .
C15 C -0.3593(3) -0.0409(2) 0.8490(2) 0.0773(12) Uani 1 d . .
H15A H -0.3165(3) -0.0611(2) 0.8090(2) 0.093 Uiso 1 calc R .
H15B H -0.3840(3) -0.0845(2) 0.8774(2) 0.093 Uiso 1 calc R .
C16 C -0.2715(3) 0.0107(2) 0.8912(2) 0.0641(10) Uani 1 d . .
H16A H -0.3122(3) 0.0277(2) 0.9330(2) 0.077 Uiso 1 calc R .
H16B H -0.1973(3) -0.0185(2) 0.9055(2) 0.077 Uiso 1 calc R .
C21 C -0.0467(2) 0.31193(14) 0.88074(14) 0.0360(6) Uani 1 d . .
H21 H 0.0056(2) 0.29488(14) 0.92095(14) 0.043 Uiso 1 calc R .
C22 C -0.1674(3) 0.3442(2) 0.9065(2) 0.0501(8) Uani 1 d . .
H22A H -0.2230(3) 0.3561(2) 0.8667(2) 0.060 Uiso 1 calc R .
H22B H -0.2078(3) 0.3052(2) 0.9345(2) 0.060 Uiso 1 calc R .
C23 C -0.1470(3) 0.4162(2) 0.9494(2) 0.0581(9) Uani 1 d . .
H23A H -0.2274(3) 0.4370(2) 0.9623(2) 0.070 Uiso 1 calc R .
H23B H -0.0997(3) 0.4033(2) 0.9920(2) 0.070 Uiso 1 calc R .
C24 C -0.0784(3) 0.4757(2) 0.9102(2) 0.0635(9) Uani 1 d . .
H24A H -0.0615(3) 0.5201(2) 0.9403(2) 0.076 Uiso 1 calc R .
H24B H -0.1302(3) 0.4931(2) 0.8706(2) 0.076 Uiso 1 calc R .
C25 C 0.0416(3) 0.4447(2) 0.8850(2) 0.0598(9) Uani 1 d . .
H25A H 0.0972(3) 0.4331(2) 0.9248(2) 0.072 Uiso 1 calc R .
H25B H 0.0815(3) 0.4840(2) 0.8571(2) 0.072 Uiso 1 calc R .
C26 C 0.0217(3) 0.37268(15) 0.8422(2) 0.0483(8) Uani 1 d . .
H26A H -0.0256(3) 0.38564(15) 0.7995(2) 0.058 Uiso 1 calc R .
H26B H 0.1023(3) 0.35236(15) 0.8292(2) 0.058 Uiso 1 calc R .
C31 C 0.0380(2) 0.11134(14) 0.72805(13) 0.0335(6) Uani 1 d . .
H31 H 0.0043(2) 0.07125(14) 0.75845(13) 0.040 Uiso 1 calc R .
C32 C -0.0621(3) 0.1339(2) 0.6753(2) 0.0566(9) Uani 1 d . .
H32A H -0.0313(3) 0.1750(2) 0.6459(2) 0.068 Uiso 1 calc R .
H32B H -0.1341(3) 0.1536(2) 0.6993(2) 0.068 Uiso 1 calc R .
C33 C -0.1013(3) 0.0661(2) 0.6308(2) 0.0680(10) Uani 1 d . .
H33A H -0.1401(3) 0.0273(2) 0.6597(2) 0.082 Uiso 1 calc R .
H33B H -0.1633(3) 0.0831(2) 0.5958(2) 0.082 Uiso 1 calc R .
C34 C 0.0058(3) 0.0307(2) 0.5955(2) 0.0630(10) Uani 1 d . .
H34A H 0.0380(3) 0.0671(2) 0.5619(2) 0.076 Uiso 1 calc R .
H34B H -0.0223(3) -0.0154(2) 0.5703(2) 0.076 Uiso 1 calc R .
C35 C 0.1073(3) 0.0093(2) 0.6472(2) 0.0613(9) Uani 1 d . .
H35A H 0.1789(3) -0.0100(2) 0.6227(2) 0.074 Uiso 1 calc R .
H35B H 0.0781(3) -0.0319(2) 0.6770(2) 0.074 Uiso 1 calc R .
C36 C 0.1468(3) 0.0777(2) 0.6914(2) 0.0515(8) Uani 1 d . .
H36A H 0.2106(3) 0.0615(2) 0.7256(2) 0.062 Uiso 1 calc R .
H36B H 0.1829(3) 0.1172(2) 0.6620(2) 0.062 Uiso 1 calc R .
C41 C 0.2668(2) 0.20910(14) 0.91252(13) 0.0319(6) Uani 1 d . .
H41 H 0.2021(2) 0.24543(14) 0.92698(13) 0.038 Uiso 1 calc R .
C42 C 0.3585(2) 0.2513(2) 0.86844(14) 0.0411(7) Uani 1 d . .
H42A H 0.4155(2) 0.2140(2) 0.84872(14) 0.049 Uiso 1 calc R .
H42B H 0.3133(2) 0.2769(2) 0.83005(14) 0.049 Uiso 1 calc R .
C43 C 0.4325(3) 0.3105(2) 0.9096(2) 0.0534(8) Uani 1 d . .
H43A H 0.4946(3) 0.3334(2) 0.8801(2) 0.064 Uiso 1 calc R .
H43B H 0.3768(3) 0.3516(2) 0.9240(2) 0.064 Uiso 1 calc R .
C44 C 0.4963(3) 0.2761(2) 0.9724(2) 0.0528(8) Uani 1 d . .
H44A H 0.5586(3) 0.2388(2) 0.9581(2) 0.063 Uiso 1 calc R .
H44B H 0.5390(3) 0.3166(2) 0.9992(2) 0.063 Uiso 1 calc R .
C45 C 0.4040(3) 0.2368(2) 1.0166(2) 0.0488(8) Uani 1 d . .
H45A H 0.3459(3) 0.2749(2) 1.0340(2) 0.059 Uiso 1 calc R .
H45B H 0.4474(3) 0.2130(2) 1.0565(2) 0.059 Uiso 1 calc R .
C46 C 0.3329(2) 0.17608(15) 0.97601(14) 0.0394(7) Uani 1 d . .
H46A H 0.2719(2) 0.15235(15) 1.00572(14) 0.047 Uiso 1 calc R .
H46B H 0.3904(2) 0.13589(15) 0.96188(14) 0.047 Uiso 1 calc R .

loop_
_atom_type_symbol
_atom_type_description
_atom_type_scat_dispersion_real
_atom_type_scat_dispersion_imag
_atom_type_scat_source
C C 0.0033 0.0016 'International Tables Vol C Tables 4.2.6.8 and 6.1.1.4'
H H 0.0000 0.0000 'International Tables Vol C Tables 4.2.6.8 and 6.1.1.4'
P P 0.1023 0.0942 'International Tables Vol C Tables 4.2.6.8 and 6.1.1.4'
As As 0.0499 2.0058 'International Tables Vol C Tables 4.2.6.8 and 6.1.1.4'
N N 0.0061 0.0033 'International Tables Vol C Tables 4.2.6.8 and 6.1.1.4'
Na Na 0.0362 0.0249 'International Tables Vol C Tables 4.2.6.8 and 6.1.1.4'

loop_
_geom_angle_atom_site_label_1
_geom_angle_atom_site_label_2
_geom_angle_atom_site_label_3
_geom_angle
_geom_angle_site_symmetry_1
_geom_angle_site_symmetry_3
_geom_angle_publ_flag
P4 As1 P1 105.12(3) . . ?
P4 As1 Na1 132.01(3) . . ?
P1 As1 Na1 83.40(3) . . ?
P4 As1 Na1 120.68(3) . 3_557 ?
P1 As1 Na1 116.26(3) . 3_557 ?
Na1 As1 Na1 94.61(3) . 3_557 ?
C11 P1 P2 99.10(9) . . ?
C11 P1 As1 105.72(9) . . ?
P2 P1 As1 106.49(3) . . ?
C21 P2 P1 100.79(9) . . ?
C21 P2 P3 104.51(8) . . ?
P1 P2 P3 107.45(4) . . ?
C31 P3 P4 98.36(8) . . ?
C31 P3 P2 100.10(8) . . ?
P4 P3 P2 107.48(4) . . ?
C41 P4 P3 100.76(8) . . ?
C41 P4 As1 108.88(8) . . ?
P3 P4 As1 105.25(3) . . ?
N1 Na1 N2 74.14(8) . . ?
N1 Na1 As1 134.05(7) . . ?
N2 Na1 As1 118.64(7) . . ?
N1 Na1 As1 102.13(7) . 3_557 ?
N2 Na1 As1 150.58(7) . 3_557 ?
As1 Na1 As1 85.39(3) . 3_557 ?
C5 N1 C1 111.3(3) . . ?
C5 N1 C2 111.0(3) . . ?
C1 N1 C2 108.2(2) . . ?
C5 N1 Na1 107.0(2) . . ?
C1 N1 Na1 112.4(2) . . ?
C2 N1 Na1 106.9(2) . . ?
C3 N2 C6 110.6(3) . . ?
C3 N2 C4 109.1(3) . . ?
C6 N2 C4 110.4(3) . . ?
C3 N2 Na1 100.2(2) . . ?
C6 N2 Na1 107.3(2) . . ?
C4 N2 Na1 118.7(2) . . ?
N1 C5 C6 113.5(3) . . ?
N2 C6 C5 113.4(3) . . ?
C16 C11 C12 108.4(2) . . ?
C16 C11 P1 110.5(2) . . ?
C12 C11 P1 110.3(2) . . ?
C13 C12 C11 112.1(2) . . ?
C14 C13 C12 110.7(3) . . ?
C15 C14 C13 111.1(3) . . ?
C14 C15 C16 110.9(3) . . ?
C11 C16 C15 111.4(3) . . ?
C26 C21 C22 110.2(2) . . ?
C26 C21 P2 112.2(2) . . ?
C22 C21 P2 107.5(2) . . ?
C23 C22 C21 112.1(2) . . ?
C24 C23 C22 111.1(3) . . ?
C23 C24 C25 111.4(2) . . ?
C24 C25 C26 111.6(2) . . ?
C21 C26 C25 111.9(2) . . ?
C32 C31 C36 109.4(2) . . ?
C32 C31 P3 112.4(2) . . ?
C36 C31 P3 109.9(2) . . ?
C31 C32 C33 111.1(2) . . ?
C34 C33 C32 112.2(3) . . ?
C33 C34 C35 110.8(3) . . ?
C34 C35 C36 111.3(3) . . ?
C31 C36 C35 111.2(2) . . ?
C46 C41 C42 110.0(2) . . ?
C46 C41 P4 108.9(2) . . ?
C42 C41 P4 110.0(2) . . ?
C43 C42 C41 112.1(2) . . ?
C44 C43 C42 111.9(2) . . ?
C45 C44 C43 110.4(2) . . ?
C44 C45 C46 111.0(2) . . ?
C45 C46 C41 111.9(2) . . ?

loop_
_geom_bond_atom_site_label_1
_geom_bond_atom_site_label_2
_geom_bond_distance
_geom_bond_site_symmetry_2
_geom_bond_publ_flag
As1 P4 2.2810(7) . ?
As1 P1 2.3201(8) . ?
As1 Na1 2.9578(11) . ?
As1 Na1 2.9870(10) 3_557 ?
P1 C11 1.880(3) . ?
P1 P2 2.1901(10) . ?
P2 C21 1.872(3) . ?
P2 P3 2.2045(10) . ?
P3 C31 1.873(2) . ?
P3 P4 2.1866(10) . ?
P4 C41 1.879(2) . ?
Na1 N1 2.416(2) . ?
Na1 N2 2.505(3) . ?
Na1 As1 2.9870(10) 3_557 ?
N1 C5 1.453(4) . ?
N1 C1 1.464(4) . ?
N1 C2 1.464(4) . ?
N2 C3 1.460(4) . ?
N2 C6 1.461(4) . ?
N2 C4 1.467(4) . ?
C5 C6 1.500(5) . ?
C11 C16 1.517(4) . ?
C11 C12 1.527(4) . ?
C12 C13 1.525(4) . ?
C13 C14 1.509(4) . ?
C14 C15 1.509(4) . ?
C15 C16 1.537(4) . ?
C21 C26 1.518(4) . ?
C21 C22 1.534(3) . ?
C22 C23 1.529(4) . ?
C23 C24 1.510(4) . ?
C24 C25 1.514(4) . ?
C25 C26 1.530(4) . ?
C31 C32 1.526(4) . ?
C31 C36 1.526(4) . ?
C32 C33 1.528(4) . ?
C33 C34 1.511(4) . ?
C34 C35 1.518(4) . ?
C35 C36 1.533(4) . ?
C41 C46 1.527(3) . ?
C41 C42 1.533(3) . ?
C42 C43 1.528(4) . ?
C43 C44 1.514(4) . ?
C44 C45 1.515(4) . ?
C45 C46 1.525(4) . ?
